data_8101082
loop_
_publ_author_name
'Razzino, P.'
'Ward, A. D.'
'Tiekink, E. R. T.'

_publ_section_title
;
Refinement of the crystal structure of 2-hydroxyimino-2-phenylacetonitrile, 
C~8~H~6~N~2~O, at 173 K
;
_journal_issue 4
_journal_name_full 'Zeitschrift f\"ur Kristallographie - New Crystal Structures'
_journal_page_first 549
_journal_page_last 550
_journal_volume 216
_journal_year 2001
_chemical_formula_moiety 'C8 H6 N2 O '
_chemical_formula_structural 'C8 H6 N2 O '
_chemical_formula_sum 'C8 H6 N2 O'
_chemical_formula_weight 146.15
_space_group_IT_number 14
_symmetry_cell_setting monoclinic
_symmetry_space_group_name_Hall '-P 2ybc'
_symmetry_space_group_name_H-M 'P 1 21/c 1'
_cell_angle_alpha 90
_cell_angle_beta 115.95(2)
_cell_angle_gamma 90
_cell_formula_units_Z 4
_cell_length_a 8.722(2)
_cell_length_b 11.037(5)
_cell_length_c 8.301(4)
_cell_measurement_temperature 173
_cell_volume 718.6(5)
_diffrn_ambient_temperature 173
_exptl_crystal_density_diffrn 1.351
_cod_original_sg_symbol_H-M 'P 21/c'
_cod_original_formula_sum 'C8 H6 N2 O '
_cod_database_code 8101082

loop_
_symmetry_equiv_pos_as_xyz
'  +x,  +y,  +z'
'  -x,1/2+y,1/2-z'
'  -x,  -y,  -z'
'  +x,1/2-y,1/2+z'

loop_
_atom_site_label
_atom_site_type_symbol
_atom_site_fract_x
_atom_site_fract_y
_atom_site_fract_z
_atom_site_U_iso_or_equiv
_atom_site_adp_type
_atom_site_occupancy
_atom_site_symmetry_multiplicity
_atom_site_calc_flag
_atom_site_refinement_flags
_atom_site_disorder_assembly
_atom_site_disorder_group
O2 O 0.02566(13) 0.01606(10) -0.18454(14) 0.0336(3) Uani 1 4 d . . .
N1 N 0.14545(17) 0.28644(13) -0.2378(2) 0.0386(4) Uani 1 4 d . . .
N2 N 0.18669(16) 0.00649(11) -0.04345(17) 0.0281(3) Uani 1 4 d . . .
C1 C 0.20331(19) 0.20506(14) -0.1457(2) 0.0283(3) Uani 1 4 d . . .
C2 C 0.27525(18) 0.10301(13) -0.02565(19) 0.0243(3) Uani 1 4 d . . .
C21 C 0.44923(18) 0.11323(13) 0.12027(19) 0.0250(3) Uani 1 4 d . . .
C22 C 0.5095(2) 0.02651(14) 0.2562(2) 0.0325(4) Uani 1 4 d . . .
H22 H 0.4382 -0.0387 0.2556 0.045(2) Uiso 1 4 calc R . .
C23 C 0.6731(2) 0.03580(17) 0.3917(2) 0.0380(4) Uani 1 4 d . . .
H23 H 0.7144 -0.0237 0.4835 0.045(2) Uiso 1 4 calc R . .
C24 C 0.7776(2) 0.13151(16) 0.3947(2) 0.0364(4) Uani 1 4 d . . .
H24 H 0.8897 0.1379 0.4889 0.045(2) Uiso 1 4 calc R . .
C25 C 0.7182(2) 0.21724(15) 0.2606(2) 0.0349(4) Uani 1 4 d . . .
H25 H 0.7897 0.2827 0.2624 0.045(2) Uiso 1 4 calc R . .
C26 C 0.55455(19) 0.20842(14) 0.1230(2) 0.0294(3) Uani 1 4 d . . .
H26 H 0.5145 0.2675 0.0305 0.045(2) Uiso 1 4 calc R . .
H2 H -0.0200 -0.0628 -0.1867 0.027(2) Uiso 1 4 d . . .

loop_
_atom_site_aniso_label
_atom_site_aniso_U_11
_atom_site_aniso_U_22
_atom_site_aniso_U_33
_atom_site_aniso_U_23
_atom_site_aniso_U_13
_atom_site_aniso_U_12
O2 0.0262(6) 0.0296(6) 0.0377(6) -0.0024(5) 0.0071(5) -0.0049(4)
N1 0.0310(7) 0.0306(7) 0.0446(8) 0.0068(6) 0.0078(6) 0.0018(6)
N2 0.0257(6) 0.0256(6) 0.0296(7) -0.0018(5) 0.0089(5) -0.0002(5)
C1 0.0230(7) 0.0261(7) 0.0316(8) -0.0016(6) 0.0081(6) -0.0009(6)
C2 0.0253(7) 0.0208(7) 0.0263(7) -0.0001(6) 0.0110(6) 0.0022(6)
C21 0.0253(7) 0.0229(7) 0.0252(7) -0.0018(6) 0.0095(6) 0.0021(6)
C22 0.0351(8) 0.0280(8) 0.0308(8) 0.0038(6) 0.0111(7) -0.0005(6)
C23 0.0401(9) 0.0384(9) 0.0285(8) 0.0071(7) 0.0085(7) 0.0078(7)
C24 0.0283(8) 0.0435(10) 0.0288(8) -0.0061(7) 0.0043(7) 0.0040(7)
C25 0.0294(8) 0.0336(8) 0.0384(9) -0.0050(7) 0.0120(7) -0.0030(7)
C26 0.0292(8) 0.0242(7) 0.0327(8) 0.0008(6) 0.0116(7) 0.0005(6)

loop_
_geom_bond_atom_site_label_1
_geom_bond_atom_site_label_2
_geom_bond_distance
_geom_bond_site_symmetry_2
_geom_bond_publ_flag
O2 N2 1.3842(16) . ?
N1 C1 1.144(2) . ?
N2 C2 1.2858(19) . ?
C1 C2 1.452(2) . ?
C2 C21 1.474(2) . ?
C21 C26 1.389(2) . ?
C21 C22 1.395(2) . ?
C22 C23 1.381(2) . ?
C23 C24 1.388(3) . ?
C24 C25 1.378(2) . ?
C25 C26 1.388(2) . ?

loop_
_cod_related_entry_id
_cod_related_entry_database
_cod_related_entry_code
1 ChemSpider 4576587
